data_1572521
loop_
_publ_author_name
'Al-Dulayymi, Ahmad R.'
'Beckett, Michael A.'
'Braganca, Radek'
'Coles, Simon J.'
'Horton, Peter N.'
'Rixon, Thomas A.'

_publ_section_title
;
 Tetrahydroxidohexaoxidopentaborate(1-) Salts of C6-Linked Substituted
 Diimidazolium and Dipyrrolidinium Cations: Synthesis, Characterization
 and XRD Studies
;
_journal_issue 8
_journal_name_full Inorganics
_journal_page_first 220
_journal_paper_doi 10.3390/inorganics12080220
_journal_volume 12
_journal_year 2024
_chemical_formula_moiety 'C22 H46 N2, 2(B5 H4 O10), 4(B H3 O3)'
_chemical_formula_sum 'C22 H66 B14 N2 O32'
_chemical_formula_weight 1022.10
_space_group_crystal_system monoclinic
_space_group_IT_number 9
_space_group_name_Hall 'C -2yc'
_space_group_name_H-M_alt 'C 1 c 1'
_atom_sites_solution_hydrogens geom
_atom_sites_solution_primary dual
_audit_creation_date 2018-09-03
_audit_creation_method
;
Olex2 1.2
(compiled 2018.05.29 svn.r3508 for OlexSys, GUI svn.r5506)
;
_cell_angle_alpha 90
_cell_angle_beta 101.851(3)
_cell_angle_gamma 90
_cell_formula_units_Z 2
_cell_length_a 9.7545(3)
_cell_length_b 15.4363(4)
_cell_length_c 17.0325(5)
_cell_measurement_reflns_used 12567
_cell_measurement_temperature 100(2)
_cell_measurement_theta_max 29.7760
_cell_measurement_theta_min 2.4180
_cell_volume 2509.98(13)
_computing_cell_refinement 'CrysAlisPro 1.171.39.46 (Rigaku OD, 2018)'
_computing_data_collection 'CrysAlisPro 1.171.39.46 (Rigaku OD, 2018)'
_computing_data_reduction 'CrysAlisPro 1.171.39.46 (Rigaku OD, 2018)'
_computing_molecular_graphics 'Olex2 (Dolomanov et al., 2009)'
_computing_publication_material 'Olex2 (Dolomanov et al., 2009)'
_computing_structure_refinement 'ShelXL (Sheldrick, 2015)'
_computing_structure_solution 'ShelXT (Sheldrick, 2015)'
_diffrn_ambient_temperature 100(2)
_diffrn_detector 'hybrid pixel detector'
_diffrn_detector_area_resol_mean 10
_diffrn_detector_dtime 0.000
_diffrn_detector_type 'Rigaku, HyPix 6000'
_diffrn_measured_fraction_theta_full 1.000
_diffrn_measured_fraction_theta_max 0.995
_diffrn_measurement_details
;
List of Runs (angles in degrees, time in seconds):

  # Type    Start    End  Width  t~exp~   \w     \q     \k     \f   Frames
--------------------------------------------------------------------------
  1  \w   -104.00  26.00   0.50   10.00    --  -14.80 -70.00  30.00  260
  2  \w    -55.00  75.00   0.50   10.00    --  -14.80  70.00  30.00  260
  3  \w    -55.00  75.00   0.50   10.00    --  -14.80  70.00 -60.00  260
  4  \w    -52.00  75.00   0.50   10.00    --  -14.80  57.00  90.00  254
  5  \w    -52.00  75.00   0.50   10.00    --  -14.80  57.00-180.00  254
  6  \w   -100.00  24.00   0.50   10.00    --  -14.80 -70.00 -90.00  248
  7  \w     29.00  55.00   0.50   10.00    --  -14.80  31.00 -73.00   52
  8  \w    -51.00   4.00   0.50   10.00    --  -14.80  57.00-150.00  110
  9  \w    -14.00  11.00   0.50   10.00    --    5.00  31.00 -73.00   50
 10  \w   -104.00 -19.00   0.50   10.00    --  -14.80 -57.00  90.00  170
 11  \w    -14.00  11.00   0.50   10.00    --    5.00  31.00 -73.00   50
;
_diffrn_measurement_device 'four-circle diffractometer'
_diffrn_measurement_device_details 'Rigaku, AFC12 \k goniometer'
_diffrn_measurement_device_type
'Rigaku FRE+ equipped with VHF Varimax confocal mirrors and an AFC12 goniometer and HyPix 6000 detector'
_diffrn_measurement_method 'profile data from \w-scans'
_diffrn_measurement_specimen_support 'MiTeGen MicroLoop'
_diffrn_orient_matrix_type 'CrysAlisPro convention (1999,Acta A55,543-557)'
_diffrn_orient_matrix_UB_11 0.0411044000
_diffrn_orient_matrix_UB_12 0.0364875000
_diffrn_orient_matrix_UB_13 0.0153412000
_diffrn_orient_matrix_UB_21 -0.0606349000
_diffrn_orient_matrix_UB_22 0.0209803000
_diffrn_orient_matrix_UB_23 0.0076545000
_diffrn_orient_matrix_UB_31 0.0123972000
_diffrn_orient_matrix_UB_32 -0.0184564000
_diffrn_orient_matrix_UB_33 0.0389396000
_diffrn_radiation_collimation 0.2
_diffrn_radiation_monochromator 'Confocal mirrors, VHF Varimax'
_diffrn_radiation_probe x-ray
_diffrn_radiation_type MoK\a
_diffrn_radiation_wavelength 0.71075
_diffrn_reflns_av_unetI/netI 0.0231
_diffrn_reflns_Laue_measured_fraction_full 1.000
_diffrn_reflns_Laue_measured_fraction_max 0.995
_diffrn_reflns_limit_h_max 12
_diffrn_reflns_limit_h_min -12
_diffrn_reflns_limit_k_max 20
_diffrn_reflns_limit_k_min -20
_diffrn_reflns_limit_l_max 22
_diffrn_reflns_limit_l_min -22
_diffrn_reflns_number 9481
_diffrn_reflns_point_group_measured_fraction_full 0.999
_diffrn_reflns_point_group_measured_fraction_max 0.993
_diffrn_reflns_theta_full 25.242
_diffrn_reflns_theta_max 27.518
_diffrn_reflns_theta_min 2.444
_diffrn_source 'Rotating Anode'
_diffrn_source_current 55.0
_diffrn_source_power 2.475
_diffrn_source_target Mo
_diffrn_source_type 'Rigaku FRE+'
_diffrn_source_voltage 45.0
_exptl_absorpt_coefficient_mu 0.117
_exptl_absorpt_correction_T_max 1.00000
_exptl_absorpt_correction_T_min 0.37036
_exptl_absorpt_correction_type multi-scan
_exptl_absorpt_process_details
;
CrysAlisPro 1.171.39.46 (Rigaku Oxford Diffraction, 2018)
Empirical absorption correction using spherical harmonics,
 implemented in SCALE3 ABSPACK scaling algorithm.
;
_exptl_crystal_colour colourless
_exptl_crystal_colour_primary colourless
_exptl_crystal_density_diffrn 1.352
_exptl_crystal_description plate
_exptl_crystal_F_000 1076
_exptl_crystal_recrystallization_method 'The material was recrystallised from water'
_exptl_crystal_size_max 0.16
_exptl_crystal_size_mid 0.075
_exptl_crystal_size_min 0.025
_refine_diff_density_max 0.260
_refine_diff_density_min -0.247
_refine_diff_density_rms 0.055
_refine_ls_abs_structure_details
;
 Classical Flack method preferred over Parsons because s.u. lower.
;
_refine_ls_abs_structure_Flack -2.2(7)
_refine_ls_extinction_method none
_refine_ls_goodness_of_fit_ref 1.052
_refine_ls_hydrogen_treatment constr
_refine_ls_matrix_type full
_refine_ls_number_parameters 437
_refine_ls_number_reflns 9481
_refine_ls_number_restraints 617
_refine_ls_restrained_S_all 1.055
_refine_ls_R_factor_all 0.0607
_refine_ls_R_factor_gt 0.0532
_refine_ls_shift/su_max 0.000
_refine_ls_shift/su_mean 0.000
_refine_ls_structure_factor_coef Fsqd
_refine_ls_weighting_details 'w=1/[\s^2^(Fo^2^)+(0.0918P)^2^+0.8147P] where P=(Fo^2^+2Fc^2^)/3'
_refine_ls_weighting_scheme calc
_refine_ls_wR_factor_gt 0.1443
_refine_ls_wR_factor_ref 0.1483
_reflns_Friedel_coverage 0.991
_reflns_Friedel_fraction_full 0.997
_reflns_Friedel_fraction_max 0.990
_reflns_number_gt 8213
_reflns_number_total 9481
_reflns_threshold_expression 'I > 2\s(I)'
_twin_special_details
;
Component 2 rotated by -179.7963\% 
 around [0.00 -0.00 1.00] (reciprocal) or [0.34 -0.00 0.94] (direct)
;
_cod_data_source_file MAB6.cif
_cod_data_source_block MAB6
_cod_database_code 1572521
_shelx_shelxl_version_number 2018/3
_chemical_oxdiff_formula 'C24 H54 N2 B10 O20'
_chemical_oxdiff_usercomment 'MAB/TAR/AR103 B5'
_shelx_space_group_comment
;
The symmetry employed for this shelxl refinement is uniquely defined
by the following loop, which should always be used as a source of
symmetry information in preference to the above space-group names.
They are only intended as comments.
;
_shelx_estimated_absorpt_t_max 0.997
_shelx_estimated_absorpt_t_min 0.982
_olex2_refinement_description
;
1. Twinned data refinement
 Scales: 0.8653(10)
 0.1347(10)
2. Fixed Uiso
 At 1.2 times of:
  All C(H,H) groups
 At 1.5 times of:
  All C(H,H,H) groups, All O(H) groups
3. Restrained distances
 H9-O22
 1.82 with sigma of 0.02
 H13-O1_$2
 1.87 with sigma of 0.02
 C15-C4 \\sim C15-C5 \\sim C15-C1 \\sim C4-C5 \\sim C4-C1 \\sim C5-C1
 with sigma of 0.06
 N1-C15 \\sim N1-C4 \\sim N1-C5 \\sim N1-C1
 with sigma of 0.03
 C19-C14 \\sim C19-C11 \\sim C19-C10 \\sim C14-C11 \\sim C14-C10 \\sim C11-C10
 with sigma of 0.06
 N2-C19 \\sim N2-C14 \\sim N2-C11 \\sim N2-C10
 with sigma of 0.03
 C4-C3 \\sim C3-C2 \\sim C2-C1 \\sim C14-C13 \\sim C13-C12 \\sim C12-C11
 with sigma of 0.02
 C18-C17 \\sim C17-C16 \\sim C16-C15 \\sim N1-C15 \\sim N2-C19 \\sim C20-C19
\\sim C21-C20 \\sim C22-C21 ~
 N1-C5 \\sim C6-C5 \\sim C7-C6 \\sim C8-C7 \\sim C9-C8 \\sim C9-C10 \\sim N2-C10
 with sigma of 0.03
 C18-C16 \\sim C17-C15 \\sim C22-C20 \\sim C21-C19
 with sigma of 0.06
 C16-N1 \\sim C20-N2
 with sigma of 0.06
 C5-C7 \\sim C6-C8 \\sim C10-C8 \\sim C9-C7
 with sigma of 0.06
4. Rigid bond restraints
 C8, N1, C1, C4, C5, C15, C2, C3, C6, C16, C7, C17, C18, C9, C10, N2, C11, C14,
  C19, C12, C13, C20, C21, C22
 with sigma for 1-2 distances of 0.01 and sigma for 1-3 distances of 0.01
5. Rigid body (RIGU) restrains
 All non-hydrogen atoms
 with sigma for 1-2 distances of 0.004 and sigma for 1-3 distances of 0.004
6. Others
 Fixed Sof: N1(0.5) N2(0.5) C1(0.5) H1A(0.5) H1B(0.5) C2(0.5) H2A(0.5)
 H2B(0.5) C3(0.5) H3A(0.5) H3B(0.5) C4(0.5) H4A(0.5) H4B(0.5) C5(0.5) H5A(0.5)
 H5B(0.5) C6(0.5) H6A(0.5) H6B(0.5) C7(0.5) H7A(0.5) H7B(0.5) C8(0.5) H8A(0.5)
 H8B(0.5) C9(0.5) H9A(0.5) H9B(0.5) C10(0.5) H10A(0.5) H10B(0.5) C11(0.5)
 H11A(0.5) H11B(0.5) C12(0.5) H12A(0.5) H12B(0.5) C13(0.5) H13A(0.5) H13B(0.5)
 C14(0.5) H14A(0.5) H14B(0.5) C15(0.5) H15A(0.5) H15B(0.5) C16(0.5) H16A(0.5)
 H16B(0.5) C17(0.5) H17A(0.5) H17B(0.5) C18(0.5) H18A(0.5) H18B(0.5) H18C(0.5)
 C19(0.5) H19A(0.5) H19B(0.5) C20(0.5) H20A(0.5) H20B(0.5) C21(0.5) H21A(0.5)
 H21B(0.5) C22(0.5) H22A(0.5) H22B(0.5) H22C(0.5)
7.a Secondary CH2 refined with riding coordinates:
 C1(H1A,H1B), C2(H2A,H2B), C3(H3A,H3B), C4(H4A,H4B), C5(H5A,H5B), C6(H6A,H6B),
 C7(H7A,H7B), C8(H8A,H8B), C9(H9A,H9B), C10(H10A,H10B), C11(H11A,H11B),
 C12(H12A,H12B), C13(H13A,H13B), C14(H14A,H14B), C15(H15A,H15B), C16(H16A,H16B),
  C17(H17A,H17B), C19(H19A,H19B), C20(H20A,H20B), C21(H21A,H21B)
7.b Idealised Me refined as rotating group:
 C18(H18A,H18B,H18C), C22(H22A,H22B,H22C)
7.c Idealised tetrahedral OH refined as rotating group:
 O7(H7), O8(H8), O9(H9), O10(H10), O11(H11), O12(H12), O13(H13), O21(H21),
 O22(H22), O23(H23)
;
_olex2_diffrn_ambient_temperature_device 'Oxford Cryosystems'
_olex2_exptl_crystal_mounting_method 'The crystal was mounted on a MITIGEN holder in perfluoroether oil'
_olex2_submission_original_sample_id 'MAB/TAR/AR103 B5'
_olex2_submission_special_instructions 'No special instructions were received'
_oxdiff_exptl_absorpt_empirical_details
;
Empirical correction (ABSPACK) includes:
- Absorption correction using spherical harmonics
- Frame scaling
;
_oxdiff_exptl_absorpt_empirical_full_max 2.324
_oxdiff_exptl_absorpt_empirical_full_min 0.286
_oxdiff_twin_integration_method simultaneous
_oxdiff_twin_items 2

loop_
_space_group_symop_operation_xyz
'x, y, z'
'x, -y, z+1/2'
'x+1/2, y+1/2, z'
'x+1/2, -y+1/2, z+1/2'

loop_
_atom_site_label
_atom_site_type_symbol
_atom_site_fract_x
_atom_site_fract_y
_atom_site_fract_z
_atom_site_U_iso_or_equiv
_atom_site_adp_type
_atom_site_occupancy
_atom_site_site_symmetry_order
_atom_site_calc_flag
_atom_site_refinement_flags_posn
_atom_site_refinement_flags_adp
_atom_site_refinement_flags_occupancy
_atom_site_disorder_assembly
_atom_site_disorder_group
N1 N 0.720(2) 0.9153(15) 0.3899(12) 0.047(4) Uani 0.5 1 d D U P A -1
N2 N 1.1901(19) 0.4193(14) 0.3966(11) 0.044(3) Uani 0.5 1 d D U P A -1
C1 C 0.6238(11) 0.9011(9) 0.4470(6) 0.051(3) Uani 0.5 1 d D U P A -1
H1A H 0.677157 0.890712 0.502252 0.062 Uiso 0.5 1 calc R . P A -1
H1B H 0.560144 0.851567 0.430047 0.062 Uiso 0.5 1 calc R . P A -1
C2 C 0.5418(15) 0.9877(10) 0.4413(9) 0.060(3) Uani 0.5 1 d D U P A -1
H2A H 0.526869 1.005012 0.494867 0.072 Uiso 0.5 1 calc R . P A -1
H2B H 0.449356 0.981408 0.404759 0.072 Uiso 0.5 1 calc R . P A -1
C3 C 0.632(2) 1.0573(15) 0.4082(19) 0.083(8) Uani 0.5 1 d D U P A -1
H3A H 0.583291 1.078438 0.354785 0.099 Uiso 0.5 1 calc R . P A -1
H3B H 0.652603 1.107148 0.445321 0.099 Uiso 0.5 1 calc R . P A -1
C4 C 0.7637(12) 1.0076(8) 0.4030(8) 0.055(3) Uani 0.5 1 d D U P A -1
H4A H 0.803915 1.029261 0.357892 0.066 Uiso 0.5 1 calc R . P A -1
H4B H 0.834733 1.013986 0.453362 0.066 Uiso 0.5 1 calc R . P A -1
C5 C 0.8539(12) 0.8565(9) 0.4113(7) 0.053(3) Uani 0.5 1 d D U P A -1
H5A H 0.917332 0.872046 0.374956 0.064 Uiso 0.5 1 calc R . P A -1
H5B H 0.903127 0.870593 0.466576 0.064 Uiso 0.5 1 calc R . P A -1
C6 C 0.8299(17) 0.7591(12) 0.4060(13) 0.067(4) Uani 0.5 1 d D U P A -1
H6A H 0.789219 0.739340 0.451614 0.080 Uiso 0.5 1 calc R . P A -1
H6B H 0.763577 0.744531 0.355581 0.080 Uiso 0.5 1 calc R . P A -1
C7 C 0.9687(13) 0.7145(8) 0.4083(8) 0.056(3) Uani 0.5 1 d D U P A -1
H7A H 1.036778 0.733989 0.456461 0.067 Uiso 0.5 1 calc R . P A -1
H7B H 1.005191 0.731812 0.360490 0.067 Uiso 0.5 1 calc R . P A -1
C8 C 0.9565(12) 0.6158(8) 0.4101(8) 0.055(3) Uani 0.5 1 d D U P A -1
H8A H 0.880159 0.597286 0.365537 0.066 Uiso 0.5 1 calc R . P A -1
H8B H 0.930167 0.598483 0.460981 0.066 Uiso 0.5 1 calc R . P A -1
C9 C 1.092(2) 0.5682(12) 0.4028(12) 0.058(4) Uani 0.5 1 d D U P A -1
H9A H 1.115600 0.581694 0.350445 0.069 Uiso 0.5 1 calc R . P A -1
H9B H 1.169774 0.587752 0.445803 0.069 Uiso 0.5 1 calc R . P A -1
C10 C 1.0710(15) 0.4731(9) 0.4096(9) 0.057(3) Uani 0.5 1 d D U P A -1
H10A H 1.053518 0.460440 0.463731 0.068 Uiso 0.5 1 calc R . P A -1
H10B H 0.986210 0.455851 0.370056 0.068 Uiso 0.5 1 calc R . P A -1
C11 C 1.1777(12) 0.3261(7) 0.4271(7) 0.051(2) Uani 0.5 1 d D U P A -1
H11A H 1.154173 0.326527 0.480894 0.061 Uiso 0.5 1 calc R . P A -1
H11B H 1.104497 0.293548 0.389786 0.061 Uiso 0.5 1 calc R . P A -1
C12 C 1.3207(18) 0.2861(11) 0.4304(12) 0.069(6) Uani 0.5 1 d D U P A -1
H12A H 1.329349 0.263734 0.377190 0.083 Uiso 0.5 1 calc R . P A -1
H12B H 1.338140 0.238224 0.469867 0.083 Uiso 0.5 1 calc R . P A -1
C13 C 1.4223(14) 0.3614(8) 0.4565(8) 0.062(3) Uani 0.5 1 d D U P A -1
H13A H 1.492991 0.364401 0.422417 0.074 Uiso 0.5 1 calc R . P A -1
H13B H 1.471251 0.354278 0.513106 0.074 Uiso 0.5 1 calc R . P A -1
C14 C 1.3302(12) 0.4448(8) 0.4464(7) 0.054(3) Uani 0.5 1 d D U P A -1
H14A H 1.319505 0.466813 0.499378 0.065 Uiso 0.5 1 calc R . P A -1
H14B H 1.373773 0.490611 0.419008 0.065 Uiso 0.5 1 calc R . P A -1
C15 C 0.6419(15) 0.8985(10) 0.3050(7) 0.049(3) Uani 0.5 1 d D U P A -1
H15A H 0.565812 0.941736 0.290663 0.059 Uiso 0.5 1 calc R . P A -1
H15B H 0.598261 0.840416 0.302367 0.059 Uiso 0.5 1 calc R . P A -1
C16 C 0.7382(18) 0.9034(11) 0.2429(7) 0.075(4) Uani 0.5 1 d D U P A -1
H16A H 0.780369 0.961778 0.243668 0.090 Uiso 0.5 1 calc R . P A -1
H16B H 0.814736 0.860412 0.256384 0.090 Uiso 0.5 1 calc R . P A -1
C17 C 0.6511(14) 0.8846(12) 0.1609(9) 0.056(4) Uani 0.5 1 d D U P A -1
H17A H 0.586886 0.934887 0.150742 0.067 Uiso 0.5 1 calc R . P A -1
H17B H 0.718048 0.893120 0.125100 0.067 Uiso 0.5 1 calc R . P A -1
C18 C 0.5624(17) 0.8113(12) 0.1227(13) 0.081(5) Uani 0.5 1 d D U P A -1
H18A H 0.548107 0.816326 0.064211 0.121 Uiso 0.5 1 calc GR . P A -1
H18B H 0.471521 0.813183 0.138734 0.121 Uiso 0.5 1 calc GR . P A -1
H18C H 0.609155 0.756346 0.139965 0.121 Uiso 0.5 1 calc GR . P A -1
C19 C 1.2033(16) 0.4190(9) 0.3086(7) 0.047(3) Uani 0.5 1 d D U P A -1
H19A H 1.200284 0.479813 0.289763 0.056 Uiso 0.5 1 calc R . P A -1
H19B H 1.296546 0.395523 0.305744 0.056 Uiso 0.5 1 calc R . P A -1
C20 C 1.095(2) 0.3689(11) 0.2516(7) 0.093(6) Uani 0.5 1 d D U P A -1
H20A H 1.002729 0.378727 0.265462 0.111 Uiso 0.5 1 calc R . P A -1
H20B H 1.116894 0.306341 0.258732 0.111 Uiso 0.5 1 calc R . P A -1
C21 C 1.085(3) 0.3924(18) 0.1638(11) 0.104(8) Uani 0.5 1 d D U P A -1
H21A H 0.987651 0.395552 0.133148 0.125 Uiso 0.5 1 calc R . P A -1
H21B H 1.136245 0.446410 0.156704 0.125 Uiso 0.5 1 calc R . P A -1
C22 C 1.159(3) 0.314(2) 0.1454(13) 0.130(9) Uani 0.5 1 d D U P A -1
H22A H 1.146366 0.267835 0.182497 0.195 Uiso 0.5 1 calc GR . P A -1
H22B H 1.258850 0.326993 0.151244 0.195 Uiso 0.5 1 calc GR . P A -1
H22C H 1.120231 0.295996 0.090193 0.195 Uiso 0.5 1 calc GR . P A -1
O1 O 0.7267(3) 0.69751(16) 0.71892(14) 0.0194(6) Uani 1 1 d D U . . .
O2 O 0.7249(3) 0.62271(17) 0.84147(15) 0.0228(6) Uani 1 1 d . U . . .
O3 O 0.5668(3) 0.57895(17) 0.72194(16) 0.0223(6) Uani 1 1 d . U . . .
O4 O 0.6946(3) 0.58736(16) 0.61791(16) 0.0205(6) Uani 1 1 d . U . . .
O5 O 0.5398(3) 0.63346(19) 0.49788(15) 0.0228(6) Uani 1 1 d . U . . .
O6 O 0.5124(3) 0.69183(17) 0.62344(15) 0.0202(5) Uani 1 1 d . U . . .
O7 O 0.8516(3) 0.75106(18) 0.84376(17) 0.0291(7) Uani 1 1 d . U . . .
H7 H 0.863273 0.792724 0.814085 0.044 Uiso 1 1 calc GR . . . .
O8 O 0.5833(3) 0.49698(17) 0.83808(16) 0.0261(6) Uani 1 1 d . U . . .
H8 H 0.632209 0.493382 0.884697 0.039 Uiso 1 1 calc GR . . . .
O9 O 0.6929(3) 0.51791(19) 0.49347(16) 0.0307(7) Uani 1 1 d . U . . .
H9 H 0.756055 0.488906 0.523028 0.046 Uiso 1 1 calc DGR . . . .
O10 O 0.3819(3) 0.74902(18) 0.50479(16) 0.0258(6) Uani 1 1 d . U . . .
H10 H 0.379698 0.748037 0.455245 0.039 Uiso 1 1 calc GR . . . .
O11 O 0.4073(5) 0.4594(3) 0.6287(2) 0.0677(15) Uani 1 1 d . U . . .
H11 H 0.461045 0.491851 0.660637 0.102 Uiso 1 1 calc GR . . . .
O12 O 0.4159(4) 0.3773(2) 0.75013(19) 0.0402(9) Uani 1 1 d . U . . .
H12 H 0.471046 0.417204 0.769497 0.060 Uiso 1 1 calc GR . . . .
O13 O 0.2839(6) 0.3311(3) 0.6251(2) 0.0695(16) Uani 1 1 d . U . . .
H13 H 0.254511 0.296700 0.656067 0.104 Uiso 1 1 calc DGR . . . .
B1 B 0.6244(5) 0.6392(2) 0.6701(3) 0.0178(6) Uani 1 1 d . U . . .
B2 B 0.7664(5) 0.6909(3) 0.7997(3) 0.0196(8) Uani 1 1 d . U . . .
B3 B 0.6266(4) 0.5660(3) 0.7997(3) 0.0185(8) Uani 1 1 d . U . . .
B4 B 0.6447(5) 0.5800(3) 0.5382(3) 0.0202(9) Uani 1 1 d . U . . .
B5 B 0.4791(4) 0.6911(3) 0.5426(2) 0.0191(8) Uani 1 1 d . U . . .
B11 B 0.3712(8) 0.3902(4) 0.6691(4) 0.0483(17) Uani 1 1 d . U . . .
O21 O 0.8586(6) 0.4677(3) 0.7125(2) 0.0678(15) Uani 1 1 d . U . . .
H21 H 0.813353 0.504257 0.680827 0.102 Uiso 1 1 calc GR . . . .
O22 O 0.8414(4) 0.3962(2) 0.58819(18) 0.0363(8) Uani 1 1 d D U . . .
H22 H 0.857495 0.347536 0.569839 0.054 Uiso 1 1 calc GR . . . .
O23 O 0.9487(6) 0.3282(3) 0.7134(2) 0.0747(17) Uani 1 1 d . U . . .
H23 H 0.962331 0.288505 0.682058 0.112 Uiso 1 1 calc GR . . . .
B21 B 0.8825(8) 0.3954(4) 0.6702(3) 0.0468(16) Uani 1 1 d . U . . .

loop_
_atom_site_aniso_label
_atom_site_aniso_U_11
_atom_site_aniso_U_22
_atom_site_aniso_U_33
_atom_site_aniso_U_23
_atom_site_aniso_U_13
_atom_site_aniso_U_12
N1 0.049(7) 0.060(7) 0.032(6) -0.001(5) 0.008(5) -0.022(5)
N2 0.055(8) 0.055(6) 0.018(5) 0.003(5) -0.001(5) -0.019(5)
C1 0.043(5) 0.085(7) 0.026(5) 0.000(5) 0.006(4) -0.023(5)
C2 0.049(7) 0.087(9) 0.047(8) -0.010(7) 0.015(6) -0.026(6)
C3 0.108(14) 0.071(9) 0.094(19) -0.004(10) 0.080(15) -0.015(9)
C4 0.046(6) 0.066(6) 0.054(7) -0.012(5) 0.012(5) -0.027(5)
C5 0.041(5) 0.083(7) 0.034(6) 0.002(6) 0.003(5) -0.017(5)
C6 0.054(7) 0.084(9) 0.062(12) 0.004(8) 0.010(7) -0.026(6)
C7 0.061(6) 0.069(6) 0.037(6) -0.002(5) 0.005(5) -0.026(5)
C8 0.050(6) 0.073(6) 0.040(6) 0.003(5) 0.004(5) -0.028(5)
C9 0.089(10) 0.058(7) 0.023(7) -0.017(6) 0.005(8) -0.020(6)
C10 0.061(7) 0.068(7) 0.043(8) 0.008(7) 0.012(6) -0.011(5)
C11 0.065(6) 0.051(6) 0.033(5) 0.005(4) 0.000(5) -0.018(5)
C12 0.080(9) 0.054(7) 0.057(12) 0.016(8) -0.024(8) -0.002(7)
C13 0.061(6) 0.071(7) 0.049(7) 0.022(6) 0.003(6) -0.014(5)
C14 0.052(6) 0.064(6) 0.040(6) 0.015(5) -0.008(5) -0.024(5)
C15 0.051(7) 0.067(8) 0.024(5) 0.006(5) -0.004(5) -0.021(6)
C16 0.096(10) 0.097(11) 0.037(6) -0.012(6) 0.025(6) -0.026(8)
C17 0.046(8) 0.092(10) 0.032(6) -0.020(6) 0.013(6) 0.011(7)
C18 0.050(7) 0.078(10) 0.114(14) -0.006(9) 0.016(8) -0.013(7)
C19 0.063(8) 0.050(7) 0.025(5) 0.003(4) 0.002(5) -0.011(6)
C20 0.156(16) 0.089(10) 0.023(5) 0.000(6) -0.005(7) -0.074(11)
C21 0.098(16) 0.17(2) 0.035(8) 0.010(10) -0.002(10) 0.005(15)
C22 0.12(2) 0.21(3) 0.056(11) -0.014(14) 0.012(12) 0.035(19)
O1 0.0327(14) 0.0133(12) 0.0106(12) -0.0001(9) 0.0006(11) -0.0058(10)
O2 0.0351(14) 0.0192(13) 0.0114(12) 0.0020(10) -0.0015(11) -0.0080(11)
O3 0.0319(15) 0.0186(12) 0.0136(13) 0.0026(10) -0.0016(11) -0.0072(11)
O4 0.0301(14) 0.0165(12) 0.0127(12) -0.0032(9) -0.0009(11) 0.0032(10)
O5 0.0336(14) 0.0219(13) 0.0110(12) -0.0012(10) 0.0002(11) 0.0063(11)
O6 0.0274(13) 0.0192(12) 0.0129(12) 0.0003(10) 0.0019(10) 0.0032(10)
O7 0.0501(17) 0.0217(14) 0.0133(13) 0.0001(10) 0.0017(12) -0.0158(13)
O8 0.0382(15) 0.0239(13) 0.0125(12) 0.0049(11) -0.0035(11) -0.0111(12)
O9 0.0464(18) 0.0285(15) 0.0130(13) -0.0049(11) -0.0033(12) 0.0189(13)
O10 0.0394(15) 0.0269(15) 0.0088(12) 0.0006(10) -0.0003(11) 0.0114(12)
O11 0.106(4) 0.054(2) 0.029(2) 0.0185(17) -0.020(2) -0.056(2)
O12 0.060(2) 0.0307(16) 0.0237(17) 0.0060(13) -0.0068(15) -0.0281(15)
O13 0.108(4) 0.059(2) 0.0261(18) 0.0180(17) -0.022(2) -0.063(3)
B1 0.0265(16) 0.0146(15) 0.0110(14) 0.0022(17) 0.0007(13) -0.0024(18)
B2 0.027(2) 0.0161(18) 0.015(2) 0.0004(15) 0.0028(17) -0.0032(15)
B3 0.0234(19) 0.0162(18) 0.0146(18) -0.0002(14) 0.0011(16) -0.0012(15)
B4 0.031(2) 0.0167(18) 0.0129(18) 0.0007(14) 0.0044(17) 0.0006(15)
B5 0.027(2) 0.0162(18) 0.0129(19) -0.0001(15) 0.0017(17) -0.0018(15)
B11 0.066(4) 0.043(3) 0.027(3) 0.012(2) -0.012(3) -0.032(3)
O21 0.119(4) 0.053(2) 0.0217(18) -0.0083(16) -0.009(2) 0.059(3)
O22 0.060(2) 0.0267(15) 0.0190(16) -0.0035(12) 0.0004(15) 0.0204(15)
O23 0.139(4) 0.059(2) 0.0205(18) -0.0015(18) 0.003(2) 0.068(3)
B21 0.076(4) 0.039(3) 0.022(3) -0.002(2) 0.001(3) 0.033(3)

loop_
_atom_type_symbol
_atom_type_description
_atom_type_scat_dispersion_real
_atom_type_scat_dispersion_imag
_atom_type_scat_source
C C 0.0033 0.0016 'International Tables Vol C Tables 4.2.6.8 and 6.1.1.4'
H H 0.0000 0.0000 'International Tables Vol C Tables 4.2.6.8 and 6.1.1.4'
B B 0.0013 0.0007 'International Tables Vol C Tables 4.2.6.8 and 6.1.1.4'
N N 0.0061 0.0033 'International Tables Vol C Tables 4.2.6.8 and 6.1.1.4'
O O 0.0106 0.0060 'International Tables Vol C Tables 4.2.6.8 and 6.1.1.4'

loop_
_geom_angle_atom_site_label_1
_geom_angle_atom_site_label_2
_geom_angle_atom_site_label_3
_geom_angle
_geom_angle_site_symmetry_1
_geom_angle_site_symmetry_3
_geom_angle_publ_flag
C1 N1 C5 111.5(15) . . ?
C1 N1 C15 109.5(14) . . ?
C4 N1 C1 103.8(13) . . ?
C4 N1 C5 108.7(14) . . ?
C4 N1 C15 112.3(16) . . ?
C15 N1 C5 110.8(14) . . ?
C10 N2 C11 110.8(14) . . ?
C10 N2 C14 114.8(15) . . ?
C10 N2 C19 112.0(14) . . ?
C14 N2 C11 100.3(12) . . ?
C14 N2 C19 107.7(13) . . ?
C19 N2 C11 110.8(14) . . ?
N1 C1 H1A 111.3 . . ?
N1 C1 H1B 111.3 . . ?
N1 C1 C2 102.5(12) . . ?
H1A C1 H1B 109.2 . . ?
C2 C1 H1A 111.3 . . ?
C2 C1 H1B 111.3 . . ?
C1 C2 H2A 110.3 . . ?
C1 C2 H2B 110.3 . . ?
C1 C2 C3 107.2(12) . . ?
H2A C2 H2B 108.5 . . ?
C3 C2 H2A 110.3 . . ?
C3 C2 H2B 110.3 . . ?
C2 C3 H3A 111.2 . . ?
C2 C3 H3B 111.2 . . ?
H3A C3 H3B 109.2 . . ?
C4 C3 C2 102.6(15) . . ?
C4 C3 H3A 111.2 . . ?
C4 C3 H3B 111.2 . . ?
N1 C4 C3 105.8(13) . . ?
N1 C4 H4A 110.6 . . ?
N1 C4 H4B 110.6 . . ?
C3 C4 H4A 110.6 . . ?
C3 C4 H4B 110.6 . . ?
H4A C4 H4B 108.7 . . ?
N1 C5 H5A 108.1 . . ?
N1 C5 H5B 108.1 . . ?
H5A C5 H5B 107.3 . . ?
C6 C5 N1 116.6(13) . . ?
C6 C5 H5A 108.1 . . ?
C6 C5 H5B 108.1 . . ?
C5 C6 H6A 109.9 . . ?
C5 C6 H6B 109.9 . . ?
H6A C6 H6B 108.3 . . ?
C7 C6 C5 108.8(12) . . ?
C7 C6 H6A 109.9 . . ?
C7 C6 H6B 109.9 . . ?
C6 C7 H7A 109.1 . . ?
C6 C7 H7B 109.1 . . ?
C6 C7 C8 112.4(11) . . ?
H7A C7 H7B 107.9 . . ?
C8 C7 H7A 109.1 . . ?
C8 C7 H7B 109.1 . . ?
C7 C8 H8A 108.8 . . ?
C7 C8 H8B 108.8 . . ?
C7 C8 C9 113.8(11) . . ?
H8A C8 H8B 107.7 . . ?
C9 C8 H8A 108.8 . . ?
C9 C8 H8B 108.8 . . ?
C8 C9 H9A 109.8 . . ?
C8 C9 H9B 109.8 . . ?
H9A C9 H9B 108.2 . . ?
C10 C9 C8 109.5(15) . . ?
C10 C9 H9A 109.8 . . ?
C10 C9 H9B 109.8 . . ?
N2 C10 C9 114.7(15) . . ?
N2 C10 H10A 108.6 . . ?
N2 C10 H10B 108.6 . . ?
C9 C10 H10A 108.6 . . ?
C9 C10 H10B 108.6 . . ?
H10A C10 H10B 107.6 . . ?
N2 C11 H11A 110.8 . . ?
N2 C11 H11B 110.8 . . ?
H11A C11 H11B 108.8 . . ?
C12 C11 N2 104.9(11) . . ?
C12 C11 H11A 110.8 . . ?
C12 C11 H11B 110.8 . . ?
C11 C12 H12A 111.0 . . ?
C11 C12 H12B 111.0 . . ?
C11 C12 C13 103.7(12) . . ?
H12A C12 H12B 109.0 . . ?
C13 C12 H12A 111.0 . . ?
C13 C12 H12B 111.0 . . ?
C12 C13 H13A 110.6 . . ?
C12 C13 H13B 110.6 . . ?
C12 C13 C14 105.7(10) . . ?
H13A C13 H13B 108.7 . . ?
C14 C13 H13A 110.6 . . ?
C14 C13 H13B 110.6 . . ?
N2 C14 C13 106.4(12) . . ?
N2 C14 H14A 110.4 . . ?
N2 C14 H14B 110.4 . . ?
C13 C14 H14A 110.4 . . ?
C13 C14 H14B 110.4 . . ?
H14A C14 H14B 108.6 . . ?
N1 C15 H15A 109.1 . . ?
N1 C15 H15B 109.1 . . ?
N1 C15 C16 112.7(12) . . ?
H15A C15 H15B 107.8 . . ?
C16 C15 H15A 109.1 . . ?
C16 C15 H15B 109.1 . . ?
C15 C16 H16A 110.0 . . ?
C15 C16 H16B 110.0 . . ?
H16A C16 H16B 108.4 . . ?
C17 C16 C15 108.5(12) . . ?
C17 C16 H16A 110.0 . . ?
C17 C16 H16B 110.0 . . ?
C16 C17 H17A 103.2 . . ?
C16 C17 H17B 103.2 . . ?
H17A C17 H17B 105.2 . . ?
C18 C17 C16 135.9(17) . . ?
C18 C17 H17A 103.2 . . ?
C18 C17 H17B 103.2 . . ?
C17 C18 H18A 109.5 . . ?
C17 C18 H18B 109.5 . . ?
C17 C18 H18C 109.5 . . ?
H18A C18 H18B 109.5 . . ?
H18A C18 H18C 109.5 . . ?
H18B C18 H18C 109.5 . . ?
N2 C19 H19A 108.1 . . ?
N2 C19 H19B 108.1 . . ?
H19A C19 H19B 107.3 . . ?
C20 C19 N2 116.6(14) . . ?
C20 C19 H19A 108.1 . . ?
C20 C19 H19B 108.1 . . ?
C19 C20 H20A 108.7 . . ?
C19 C20 H20B 108.7 . . ?
C19 C20 C21 114.1(15) . . ?
H20A C20 H20B 107.6 . . ?
C21 C20 H20A 108.7 . . ?
C21 C20 H20B 108.7 . . ?
C20 C21 H21A 112.8 . . ?
C20 C21 H21B 112.8 . . ?
H21A C21 H21B 110.3 . . ?
C22 C21 C20 94.5(18) . . ?
C22 C21 H21A 112.8 . . ?
C22 C21 H21B 112.8 . . ?
C21 C22 H22A 109.5 . . ?
C21 C22 H22B 109.5 . . ?
C21 C22 H22C 109.5 . . ?
H22A C22 H22B 109.5 . . ?
H22A C22 H22C 109.5 . . ?
H22B C22 H22C 109.5 . . ?
B2 O1 B1 123.3(3) . . ?
B2 O2 B3 117.7(3) . . ?
B3 O3 B1 122.8(3) . . ?
B4 O4 B1 122.6(3) . . ?
B5 O5 B4 117.9(3) . . ?
B5 O6 B1 123.2(3) . . ?
B2 O7 H7 109.5 . . ?
B3 O8 H8 109.5 . . ?
B4 O9 H9 109.5 . . ?
B5 O10 H10 109.5 . . ?
B11 O11 H11 109.5 . . ?
B11 O12 H12 109.5 . . ?
B11 O13 H13 109.5 . . ?
O1 B1 O3 110.2(3) . . ?
O4 B1 O1 109.3(4) . . ?
O4 B1 O3 107.6(3) . . ?
O6 B1 O1 108.2(3) . . ?
O6 B1 O3 110.1(4) . . ?
O6 B1 O4 111.4(3) . . ?
O1 B2 O2 122.0(3) . . ?
O1 B2 O7 121.4(3) . . ?
O7 B2 O2 116.6(3) . . ?
O3 B3 O2 121.7(3) . . ?
O3 B3 O8 118.2(3) . . ?
O8 B3 O2 120.0(3) . . ?
O4 B4 O5 121.8(3) . . ?
O4 B4 O9 121.7(4) . . ?
O9 B4 O5 116.5(3) . . ?
O6 B5 O5 121.8(3) . . ?
O6 B5 O10 118.3(3) . . ?
O10 B5 O5 119.8(3) . . ?
O11 B11 O12 124.3(5) . . ?
O11 B11 O13 116.5(5) . . ?
O13 B11 O12 119.3(5) . . ?
B21 O21 H21 109.5 . . ?
B21 O22 H22 109.5 . . ?
B21 O23 H23 109.5 . . ?
O22 B21 O21 118.7(4) . . ?
O23 B21 O21 116.8(5) . . ?
O23 B21 O22 124.4(5) . . ?

loop_
_geom_bond_atom_site_label_1
_geom_bond_atom_site_label_2
_geom_bond_distance
_geom_bond_site_symmetry_2
_geom_bond_publ_flag
N1 C1 1.50(2) . ?
N1 C4 1.49(2) . ?
N1 C5 1.57(2) . ?
N1 C15 1.51(2) . ?
N2 C10 1.48(2) . ?
N2 C11 1.54(2) . ?
N2 C14 1.50(2) . ?
N2 C19 1.532(19) . ?
C1 H1A 0.9900 . ?
C1 H1B 0.9900 . ?
C1 C2 1.551(18) . ?
C2 H2A 0.9900 . ?
C2 H2B 0.9900 . ?
C2 C3 1.56(2) . ?
C3 H3A 0.9900 . ?
C3 H3B 0.9900 . ?
C3 C4 1.52(2) . ?
C4 H4A 0.9900 . ?
C4 H4B 0.9900 . ?
C5 H5A 0.9900 . ?
C5 H5B 0.9900 . ?
C5 C6 1.52(2) . ?
C6 H6A 0.9900 . ?
C6 H6B 0.9900 . ?
C6 C7 1.51(2) . ?
C7 H7A 0.9900 . ?
C7 H7B 0.9900 . ?
C7 C8 1.529(16) . ?
C8 H8A 0.9900 . ?
C8 H8B 0.9900 . ?
C8 C9 1.54(2) . ?
C9 H9A 0.9900 . ?
C9 H9B 0.9900 . ?
C9 C10 1.49(2) . ?
C10 H10A 0.9900 . ?
C10 H10B 0.9900 . ?
C11 H11A 0.9900 . ?
C11 H11B 0.9900 . ?
C11 C12 1.515(19) . ?
C12 H12A 0.9900 . ?
C12 H12B 0.9900 . ?
C12 C13 1.533(18) . ?
C13 H13A 0.9900 . ?
C13 H13B 0.9900 . ?
C13 C14 1.558(17) . ?
C14 H14A 0.9900 . ?
C14 H14B 0.9900 . ?
C15 H15A 0.9900 . ?
C15 H15B 0.9900 . ?
C15 C16 1.555(17) . ?
C16 H16A 0.9900 . ?
C16 H16B 0.9900 . ?
C16 C17 1.505(18) . ?
C17 H17A 0.9900 . ?
C17 H17B 0.9900 . ?
C17 C18 1.49(2) . ?
C18 H18A 0.9800 . ?
C18 H18B 0.9800 . ?
C18 H18C 0.9800 . ?
C19 H19A 0.9900 . ?
C19 H19B 0.9900 . ?
C19 C20 1.494(16) . ?
C20 H20A 0.9900 . ?
C20 H20B 0.9900 . ?
C20 C21 1.52(2) . ?
C21 H21A 0.9900 . ?
C21 H21B 0.9900 . ?
C21 C22 1.47(3) . ?
C22 H22A 0.9800 . ?
C22 H22B 0.9800 . ?
C22 H22C 0.9800 . ?
O1 B1 1.469(5) . ?
O1 B2 1.355(5) . ?
O2 B2 1.376(5) . ?
O2 B3 1.383(5) . ?
O3 B1 1.471(5) . ?
O3 B3 1.348(5) . ?
O4 B1 1.465(5) . ?
O4 B4 1.350(5) . ?
O5 B4 1.383(5) . ?
O5 B5 1.381(5) . ?
O6 B1 1.459(5) . ?
O6 B5 1.349(5) . ?
O7 H7 0.8400 . ?
O7 B2 1.364(5) . ?
O8 H8 0.8400 . ?
O8 B3 1.362(5) . ?
O9 H9 0.8400 . ?
O9 B4 1.366(5) . ?
O10 H10 0.8400 . ?
O10 B5 1.365(5) . ?
O11 H11 0.8400 . ?
O11 B11 1.356(7) . ?
O12 H12 0.8400 . ?
O12 B11 1.374(7) . ?
O13 H13 0.8400 . ?
O13 B11 1.362(7) . ?
O21 H21 0.8400 . ?
O21 B21 1.374(6) . ?
O22 H22 0.8400 . ?
O22 B21 1.372(6) . ?
O23 H23 0.8400 . ?
O23 B21 1.356(6) . ?

loop_
_geom_hbond_atom_site_label_D
_geom_hbond_atom_site_label_H
_geom_hbond_atom_site_label_A
_geom_hbond_distance_DH
_geom_hbond_distance_HA
_geom_hbond_distance_DA
_geom_hbond_angle_DHA
_geom_hbond_site_symmetry_A
_geom_hbond_publ_flag
O7 H7 O12 0.84 1.84 2.672(4) 171.2 3 yes
O8 H8 O9 0.84 1.83 2.653(3) 164.6 2_565 yes
O9 H9 O22 0.84 1.90 2.697(4) 158.9 . yes
O10 H10 O7 0.84 1.86 2.698(3) 173.0 4_464 yes
O11 H11 O3 0.84 1.88 2.708(4) 170.8 . yes
O12 H12 O8 0.84 1.89 2.706(4) 165.1 . yes
O13 H13 O1 0.84 1.92 2.737(4) 164.0 3_445 yes
O21 H21 O4 0.84 1.90 2.740(5) 172.8 . yes
O22 H22 O10 0.84 1.92 2.750(4) 167.1 3_545 yes
O23 H23 O6 0.84 1.91 2.748(5) 171.8 3_545 yes

loop_
_geom_torsion_atom_site_label_1
_geom_torsion_atom_site_label_2
_geom_torsion_atom_site_label_3
_geom_torsion_atom_site_label_4
_geom_torsion
_geom_torsion_site_symmetry_1
_geom_torsion_site_symmetry_2
_geom_torsion_site_symmetry_3
_geom_torsion_site_symmetry_4
_geom_torsion_publ_flag
N1 C1 C2 C3 -21.1(18) . . . . ?
N1 C5 C6 C7 166.2(14) . . . . ?
N1 C15 C16 C17 179.2(15) . . . . ?
N2 C11 C12 C13 35.8(16) . . . . ?
N2 C19 C20 C21 162.3(17) . . . . ?
C1 N1 C4 C3 -43(2) . . . . ?
C1 N1 C5 C6 62.8(19) . . . . ?
C1 N1 C15 C16 -174.5(14) . . . . ?
C1 C2 C3 C4 -4(2) . . . . ?
C2 C3 C4 N1 28(2) . . . . ?
C4 N1 C1 C2 38.7(15) . . . . ?
C4 N1 C5 C6 176.7(14) . . . . ?
C4 N1 C15 C16 70.7(17) . . . . ?
C5 N1 C1 C2 155.6(13) . . . . ?
C5 N1 C4 C3 -162.0(16) . . . . ?
C5 N1 C15 C16 -51(2) . . . . ?
C5 C6 C7 C8 175.4(12) . . . . ?
C6 C7 C8 C9 173.5(14) . . . . ?
C7 C8 C9 C10 176.9(13) . . . . ?
C8 C9 C10 N2 175.0(14) . . . . ?
C10 N2 C11 C12 -165.7(14) . . . . ?
C10 N2 C14 C13 153.5(13) . . . . ?
C10 N2 C19 C20 -72(2) . . . . ?
C11 N2 C10 C9 164.5(14) . . . . ?
C11 N2 C14 C13 34.8(13) . . . . ?
C11 N2 C19 C20 51.7(19) . . . . ?
C11 C12 C13 C14 -13.4(16) . . . . ?
C12 C13 C14 N2 -14.0(15) . . . . ?
C14 N2 C10 C9 51.8(19) . . . . ?
C14 N2 C11 C12 -44.0(15) . . . . ?
C14 N2 C19 C20 160.5(15) . . . . ?
C15 N1 C1 C2 -81.4(16) . . . . ?
C15 N1 C4 C3 75.0(19) . . . . ?
C15 N1 C5 C6 -59(2) . . . . ?
C15 C16 C17 C18 -59(3) . . . . ?
C19 N2 C10 C9 -71(2) . . . . ?
C19 N2 C11 C12 69.5(16) . . . . ?
C19 N2 C14 C13 -81.1(14) . . . . ?
C19 C20 C21 C22 104(2) . . . . ?
B1 O1 B2 O2 7.2(6) . . . . ?
B1 O1 B2 O7 -173.8(4) . . . . ?
B1 O3 B3 O2 16.1(6) . . . . ?
B1 O3 B3 O8 -166.7(3) . . . . ?
B1 O4 B4 O5 12.6(6) . . . . ?
B1 O4 B4 O9 -165.8(4) . . . . ?
B1 O6 B5 O5 6.8(5) . . . . ?
B1 O6 B5 O10 -173.7(3) . . . . ?
B2 O1 B1 O3 4.1(5) . . . . ?
B2 O1 B1 O4 -114.0(4) . . . . ?
B2 O1 B1 O6 124.5(4) . . . . ?
B2 O2 B3 O3 -3.6(6) . . . . ?
B2 O2 B3 O8 179.3(4) . . . . ?
B3 O2 B2 O1 -7.9(6) . . . . ?
B3 O2 B2 O7 173.1(4) . . . . ?
B3 O3 B1 O1 -15.5(5) . . . . ?
B3 O3 B1 O4 103.6(4) . . . . ?
B3 O3 B1 O6 -134.8(4) . . . . ?
B4 O4 B1 O1 -129.6(4) . . . . ?
B4 O4 B1 O3 110.7(4) . . . . ?
B4 O4 B1 O6 -10.0(5) . . . . ?
B4 O5 B5 O6 -4.8(5) . . . . ?
B4 O5 B5 O10 175.7(3) . . . . ?
B5 O5 B4 O4 -4.8(5) . . . . ?
B5 O5 B4 O9 173.7(3) . . . . ?
B5 O6 B1 O1 120.7(4) . . . . ?
B5 O6 B1 O3 -118.8(4) . . . . ?
B5 O6 B1 O4 0.5(5) . . . . ?

loop_
_twin_individual_id
_twin_individual_mass_fraction_refined
_oxdiff_twin_reflns_isolated
_oxdiff_twin_reflns_overlapped
_twin_individual_twin_lattice_type
_twin_individual_twin_matrix_11
_twin_individual_twin_matrix_12
_twin_individual_twin_matrix_13
_twin_individual_twin_matrix_21
_twin_individual_twin_matrix_22
_twin_individual_twin_matrix_23
_twin_individual_twin_matrix_31
_twin_individual_twin_matrix_32
_twin_individual_twin_matrix_33
1 0.8653(10) 10799 16947 ref 1.0000 0.0000 0.0000 0.0000 1.0000 0.0000 0.0000 0.0000 1.0000
2 0.1347(10) 10863 16947 nmt -0.9997 0.0031 0.0026 -0.0062 -1.0006 -0.0005 0.7309 -0.0022 0.9986
